data_7056373
loop_
_publ_author_name
'Zhang, Jinfang'
'Gong, Linpei'
'Feng, Jiaoyang'
'Wu, Junjie'
'Zhang, Chi'

_publ_section_title
;
 Two Luminescent Zn(II)/Cd(II) Metal-Organic Frameworks as Rare
 Multifunctional Sensors
;
_journal_name_full 'New J. Chem.'
_journal_paper_doi 10.1039/C7NJ01072A
_journal_year 2017
_chemical_formula_moiety 'C36 H20 N6 O8 Zn2'
_chemical_formula_sum 'C36 H20 N6 O8 Zn2'
_chemical_formula_weight 795.36
_chemical_name_systematic
; 
 ? 
;
_space_group_IT_number 14
_symmetry_cell_setting monoclinic
_symmetry_space_group_name_Hall '-P 2ybc'
_symmetry_space_group_name_H-M 'P 1 21/c 1'
_atom_sites_solution_hydrogens geom
_atom_sites_solution_primary direct
_atom_sites_solution_secondary difmap
_audit_creation_method SHELXL-97
_audit_update_record
;
2017-03-27 deposited with the CCDC.
2017-06-28 downloaded from the CCDC.
;
_cell_angle_alpha 90.00
_cell_angle_beta 93.944(2)
_cell_angle_gamma 90.00
_cell_formula_units_Z 4
_cell_length_a 10.9279(4)
_cell_length_b 18.8130(6)
_cell_length_c 21.3130(8)
_cell_measurement_reflns_used 9996
_cell_measurement_temperature 150(2)
_cell_measurement_theta_max 27.1043
_cell_measurement_theta_min 2.9712
_cell_volume 4371.3(3)
_computing_cell_refinement 'Bruker SMART'
_computing_data_collection 'Bruker SMART'
_computing_data_reduction 'Bruker SAINT'
_computing_molecular_graphics SHELXTL
_computing_publication_material SHELXTL
_computing_structure_refinement 'SHELXL-97 (Sheldrick, 1997)'
_computing_structure_solution 'SHELXS-97 (Sheldrick, 1990)'
_diffrn_ambient_temperature 150(2)
_diffrn_measured_fraction_theta_full 0.997
_diffrn_measured_fraction_theta_max 0.997
_diffrn_measurement_device_type 'Bruker D8 VENTURE'
_diffrn_measurement_method dtprofit.ref
_diffrn_radiation_monochromator graphite
_diffrn_radiation_source 'fine-focus sealed tube'
_diffrn_radiation_type MoK\a
_diffrn_radiation_wavelength 0.71073
_diffrn_reflns_av_R_equivalents 0.0000
_diffrn_reflns_av_sigmaI/netI 0.0861
_diffrn_reflns_limit_h_max 13
_diffrn_reflns_limit_h_min -13
_diffrn_reflns_limit_k_max 23
_diffrn_reflns_limit_k_min 0
_diffrn_reflns_limit_l_max 26
_diffrn_reflns_limit_l_min 0
_diffrn_reflns_number 8580
_diffrn_reflns_theta_full 26.00
_diffrn_reflns_theta_max 26.00
_diffrn_reflns_theta_min 2.97
_diffrn_standards_decay_% 0
_diffrn_standards_interval_count 0
_diffrn_standards_interval_time 0
_diffrn_standards_number 0
_exptl_absorpt_coefficient_mu 1.146
_exptl_absorpt_correction_T_max 0.7455
_exptl_absorpt_correction_T_min 0.6261
_exptl_absorpt_correction_type multi-scan
_exptl_absorpt_process_details 'SADABS V2014/5 (Bruker AXS Inc.)'
_exptl_crystal_colour yellow
_exptl_crystal_density_diffrn 1.209
_exptl_crystal_density_method 'not measured'
_exptl_crystal_description block
_exptl_crystal_F_000 1608
_exptl_crystal_size_max 0.10
_exptl_crystal_size_mid 0.08
_exptl_crystal_size_min 0.07
_refine_diff_density_max 0.782
_refine_diff_density_min -0.697
_refine_diff_density_rms 0.110
_refine_ls_extinction_method none
_refine_ls_goodness_of_fit_ref 1.048
_refine_ls_hydrogen_treatment mixed
_refine_ls_matrix_type full
_refine_ls_number_parameters 505
_refine_ls_number_reflns 8580
_refine_ls_number_restraints 54
_refine_ls_restrained_S_all 1.050
_refine_ls_R_factor_all 0.0872
_refine_ls_R_factor_gt 0.0623
_refine_ls_shift/su_max 0.001
_refine_ls_shift/su_mean 0.000
_refine_ls_structure_factor_coef Fsqd
_refine_ls_weighting_details 'calc w=1/[\s^2^(Fo^2^)+(0.0766P)^2^+8.5505P] where P=(Fo^2^+2Fc^2^)/3'
_refine_ls_weighting_scheme calc
_refine_ls_wR_factor_gt 0.1652
_refine_ls_wR_factor_ref 0.1753
_reflns_number_gt 6017
_reflns_number_total 8580
_reflns_threshold_expression >2sigma(I)
_cod_data_source_file c7nj01072a2.cif
_cod_data_source_block s
_cod_original_sg_symbol_Hall -P2ybc
_cod_original_sg_symbol_H-M P21/c
_cod_database_code 7056373

loop_
_symmetry_equiv_pos_as_xyz
'x, y, z'
'-x, y+1/2, -z+1/2'
'-x, -y, -z'
'x, -y-1/2, z-1/2'

loop_
_atom_site_label
_atom_site_type_symbol
_atom_site_fract_x
_atom_site_fract_y
_atom_site_fract_z
_atom_site_U_iso_or_equiv
_atom_site_adp_type
_atom_site_occupancy
_atom_site_symmetry_multiplicity
_atom_site_calc_flag
_atom_site_refinement_flags
Zn1 Zn 0.33852(5) 0.32405(3) 0.22854(2) 0.01616(15) Uani 1 1 d .
Zn2 Zn 0.34164(5) 0.17052(3) 0.25620(2) 0.01602(15) Uani 1 1 d .
O1 O 0.5222(3) 0.30097(18) 0.2286(2) 0.0329(9) Uani 1 1 d .
O2 O 0.5246(3) 0.18871(18) 0.2601(2) 0.0358(10) Uani 1 1 d .
O3 O 1.1588(3) 0.18785(18) 0.24021(19) 0.0328(9) Uani 1 1 d .
O4 O 1.1571(3) 0.30657(19) 0.24182(19) 0.0328(9) Uani 1 1 d .
O7 O 0.3380(4) 0.22424(19) 0.33835(16) 0.0324(9) Uani 1 1 d .
O8 O 0.3630(4) 0.34013(19) 0.32281(16) 0.0326(9) Uani 1 1 d .
N1 N 0.3309(3) 0.42525(19) 0.19435(17) 0.0167(8) Uani 1 1 d .
N2 N 0.4120(4) 0.5872(2) 0.03022(19) 0.0244(9) Uani 1 1 d .
N3 N 0.4139(4) 0.5884(2) -0.03476(18) 0.0236(9) Uani 1 1 d .
N4 N 0.3232(3) 0.48966(19) -0.00753(17) 0.0170(8) Uani 1 1 d .
N5 N 0.2595(5) 0.4256(2) -0.0107(2) 0.0343(11) Uani 1 1 d .
H5A H 0.2363 0.4063 0.0231 0.041 Uiso 1 1 calc R
H5B H 0.2432 0.4053 -0.0465 0.041 Uiso 1 1 calc R
N6 N 0.3393(3) 0.43000(19) -0.20933(18) 0.0169(8) Uani 1 1 d .
C1 C 0.3230(5) 0.4783(3) 0.2351(2) 0.0255(11) Uani 1 1 d .
H1A H 0.3166 0.4677 0.2773 0.031 Uiso 1 1 calc R
C2 C 0.3239(6) 0.5486(3) 0.2168(3) 0.0374(14) Uani 1 1 d .
H2B H 0.3196 0.5846 0.2465 0.045 Uiso 1 1 calc R
C3 C 0.3312(6) 0.5648(3) 0.1545(2) 0.0316(13) Uani 1 1 d .
H3B H 0.3323 0.6120 0.1414 0.038 Uiso 1 1 calc R
C4 C 0.3370(4) 0.5097(2) 0.1111(2) 0.0186(9) Uani 1 1 d .
C5 C 0.3370(4) 0.4399(2) 0.1336(2) 0.0190(10) Uani 1 1 d .
H5C H 0.3414 0.4026 0.1052 0.023 Uiso 1 1 calc R
C6 C 0.3561(4) 0.5284(2) 0.0449(2) 0.0186(10) Uani 1 1 d .
C7 C 0.3613(4) 0.5286(2) -0.0566(2) 0.0185(9) Uani 1 1 d .
C8 C 0.3465(4) 0.5127(2) -0.1239(2) 0.0161(9) Uani 1 1 d .
C9 C 0.3440(5) 0.5680(2) -0.1668(2) 0.0272(11) Uani 1 1 d .
H9A H 0.3463 0.6148 -0.1527 0.033 Uiso 1 1 calc R
C10 C 0.3382(5) 0.5537(3) -0.2302(2) 0.0309(12) Uani 1 1 d .
H10A H 0.3360 0.5907 -0.2593 0.037 Uiso 1 1 calc R
C11 C 0.3357(5) 0.4847(3) -0.2499(2) 0.0258(11) Uani 1 1 d .
H11A H 0.3313 0.4752 -0.2928 0.031 Uiso 1 1 calc R
C12 C 0.3448(4) 0.4430(2) -0.1477(2) 0.0176(9) Uani 1 1 d .
H12A H 0.3475 0.4050 -0.1197 0.021 Uiso 1 1 calc R
C13 C 0.3490(5) 0.2869(3) 0.3574(2) 0.0234(11) Uani 1 1 d .
C14 C 0.3516(4) 0.2959(2) 0.4267(2) 0.0194(10) Uani 1 1 d .
C15 C 0.4172(5) 0.2486(2) 0.4631(2) 0.0239(11) Uani 1 1 d .
H15A H 0.4658 0.2153 0.4443 0.029 Uiso 1 1 calc R
C16 C 0.4134(5) 0.2490(2) 0.5294(2) 0.0234(11) Uani 1 1 d .
H16A H 0.4576 0.2154 0.5536 0.028 Uiso 1 1 calc R
C17 C 0.3453(4) 0.2982(2) 0.5577(2) 0.0193(10) Uani 1 1 d .
C19 C 0.2811(5) 0.3518(3) 0.5223(2) 0.0286(12) Uani 1 1 d .
C20 C 0.2128(6) 0.4069(3) 0.5492(3) 0.0437(15) Uani 1 1 d .
H20A H 0.2089 0.4077 0.5927 0.052 Uiso 1 1 calc R
C21 C 0.1525(7) 0.4590(4) 0.5144(3) 0.061(2) Uani 1 1 d U
H21A H 0.1105 0.4949 0.5338 0.073 Uiso 1 1 calc R
C22 C 0.1557(9) 0.4565(5) 0.4481(4) 0.091(4) Uani 1 1 d .
H22A H 0.1159 0.4916 0.4237 0.110 Uiso 1 1 calc R
C23 C 0.2167(7) 0.4028(4) 0.4192(3) 0.0541(19) Uani 1 1 d .
H23A H 0.2131 0.4006 0.3755 0.065 Uiso 1 1 calc R
C24 C 0.2848(5) 0.3511(3) 0.4549(2) 0.0303(12) Uani 1 1 d .
C25 C 0.5748(4) 0.2447(2) 0.2444(2) 0.0184(10) Uani 1 1 d .
C26 C 0.7132(5) 0.2447(2) 0.2437(3) 0.0255(11) Uani 1 1 d .
C27 C 0.7838(5) 0.2779(3) 0.2932(3) 0.0326(13) Uani 1 1 d .
C28 C 0.9125(5) 0.2797(3) 0.2908(3) 0.0407(15) Uani 1 1 d .
C29 C 0.9675(5) 0.2467(2) 0.2425(3) 0.0273(12) Uani 1 1 d .
C30 C 1.1063(5) 0.2475(3) 0.2413(3) 0.0261(11) Uani 1 1 d .
C31 C 0.8977(5) 0.2126(3) 0.1940(3) 0.0385(14) Uani 1 1 d .
C32 C 0.7682(5) 0.2124(3) 0.1938(3) 0.0340(13) Uani 1 1 d .
C33 C 0.6974(10) 0.1774(6) 0.1401(5) 0.029(2) Uani 0.50 1 d PU
H33A H 0.6123 0.1776 0.1397 0.035 Uiso 0.50 1 calc PR
C33' C 0.7225(11) 0.3075(6) 0.3497(5) 0.036(3) Uani 0.50 1 d PU
H33B H 0.6381 0.3026 0.3511 0.044 Uiso 0.50 1 calc PR
C34 C 0.7511(12) 0.1444(7) 0.0907(6) 0.047(3) Uani 0.50 1 d PU
H34A H 0.7015 0.1201 0.0607 0.056 Uiso 0.50 1 calc PR
C34' C 0.7871(15) 0.3410(9) 0.3984(8) 0.064(4) Uani 0.50 1 d PU
H34B H 0.7466 0.3622 0.4305 0.077 Uiso 0.50 1 calc PR
C35 C 0.8757(12) 0.1466(7) 0.0849(7) 0.048(3) Uani 0.50 1 d PU
H35A H 0.9099 0.1289 0.0493 0.058 Uiso 0.50 1 calc PR
C35' C 0.9180(14) 0.3429(8) 0.3989(7) 0.055(4) Uani 0.50 1 d PU
H35C H 0.9638 0.3639 0.4324 0.066 Uiso 0.50 1 calc PR
C36 C 0.9511(10) 0.1773(6) 0.1357(5) 0.034(2) Uani 0.50 1 d PU
H36A H 1.0358 0.1761 0.1337 0.041 Uiso 0.50 1 calc PR
C36' C 0.9783(13) 0.3124(7) 0.3477(6) 0.047(3) Uani 0.50 1 d PU
H36B H 1.0636 0.3130 0.3499 0.056 Uiso 0.50 1 calc PR
C18 C 0.3370(5) 0.2903(3) 0.6276(2) 0.0208(10) Uani 1 1 d .
O6 O 0.3500(4) 0.34404(19) 0.66244(16) 0.0325(9) Uani 1 1 d .
O5 O 0.3185(4) 0.22853(19) 0.64581(16) 0.0336(9) Uani 1 1 d .

loop_
_atom_site_aniso_label
_atom_site_aniso_U_11
_atom_site_aniso_U_22
_atom_site_aniso_U_33
_atom_site_aniso_U_23
_atom_site_aniso_U_13
_atom_site_aniso_U_12
Zn1 0.0190(3) 0.0146(3) 0.0151(3) 0.0015(2) 0.0028(2) 0.0008(2)
Zn2 0.0178(3) 0.0146(3) 0.0157(3) 0.0016(2) 0.0018(2) -0.0002(2)
O1 0.0137(18) 0.0237(17) 0.062(3) 0.0133(18) 0.0067(17) 0.0061(14)
O2 0.020(2) 0.0229(18) 0.065(3) 0.0120(18) 0.0036(18) 0.0017(15)
O3 0.023(2) 0.0223(18) 0.053(2) 0.0008(17) -0.0013(17) 0.0012(15)
O4 0.0154(19) 0.0300(19) 0.053(2) -0.0013(18) 0.0042(17) -0.0009(15)
O7 0.055(3) 0.0229(18) 0.0194(18) -0.0030(15) -0.0009(17) -0.0013(17)
O8 0.051(3) 0.0313(19) 0.0154(17) 0.0030(15) 0.0032(16) -0.0060(18)
N1 0.0135(19) 0.0183(18) 0.0185(18) -0.0010(16) 0.0028(15) 0.0029(15)
N2 0.035(3) 0.0162(19) 0.022(2) 0.0010(17) 0.0043(18) -0.0042(18)
N3 0.034(3) 0.0154(18) 0.021(2) -0.0030(16) 0.0035(17) -0.0095(17)
N4 0.016(2) 0.0140(17) 0.0207(19) 0.0005(16) 0.0013(15) 0.0001(15)
N5 0.052(3) 0.025(2) 0.027(2) -0.0031(19) 0.005(2) -0.023(2)
N6 0.0118(19) 0.0168(18) 0.022(2) -0.0004(16) 0.0043(15) 0.0017(15)
C1 0.033(3) 0.023(2) 0.020(2) -0.004(2) -0.003(2) -0.009(2)
C2 0.067(4) 0.020(2) 0.025(3) -0.005(2) 0.011(3) -0.001(3)
C3 0.051(4) 0.014(2) 0.031(3) 0.000(2) 0.013(2) -0.004(2)
C4 0.021(2) 0.016(2) 0.019(2) 0.0005(18) 0.0020(18) 0.0020(18)
C5 0.022(3) 0.013(2) 0.022(2) -0.0008(18) 0.0064(19) 0.0021(18)
C6 0.022(2) 0.012(2) 0.022(2) -0.0025(18) 0.0029(19) 0.0055(18)
C7 0.019(2) 0.012(2) 0.025(2) 0.0016(18) 0.0059(19) 0.0031(17)
C8 0.013(2) 0.013(2) 0.022(2) 0.0008(18) 0.0023(18) 0.0010(17)
C9 0.038(3) 0.014(2) 0.028(3) -0.001(2) -0.003(2) -0.005(2)
C10 0.049(4) 0.016(2) 0.028(3) 0.005(2) 0.001(2) -0.004(2)
C11 0.035(3) 0.022(2) 0.020(2) 0.000(2) 0.001(2) -0.004(2)
C12 0.018(2) 0.015(2) 0.020(2) 0.0027(18) -0.0007(18) -0.0012(18)
C13 0.021(3) 0.032(3) 0.017(2) -0.003(2) 0.0025(19) 0.003(2)
C14 0.025(3) 0.019(2) 0.014(2) 0.0028(19) 0.0044(19) 0.0041(19)
C15 0.028(3) 0.023(2) 0.021(2) -0.0017(19) 0.001(2) 0.007(2)
C16 0.029(3) 0.023(2) 0.018(2) 0.0023(19) -0.003(2) 0.006(2)
C17 0.020(3) 0.022(2) 0.016(2) -0.0007(19) 0.0029(18) 0.0016(19)
C19 0.036(3) 0.030(3) 0.020(2) 0.001(2) 0.005(2) 0.015(2)
C20 0.052(4) 0.048(4) 0.031(3) 0.003(3) 0.007(3) 0.020(3)
C21 0.066(4) 0.062(4) 0.055(3) 0.003(3) 0.008(3) 0.027(3)
C22 0.114(8) 0.114(7) 0.047(4) 0.017(5) 0.014(5) 0.091(7)
C23 0.061(5) 0.066(5) 0.035(3) 0.008(3) 0.004(3) 0.036(4)
C24 0.033(3) 0.034(3) 0.024(3) 0.006(2) 0.006(2) 0.021(2)
C25 0.012(2) 0.019(2) 0.023(2) -0.0019(19) -0.0023(19) -0.0019(18)
C26 0.019(3) 0.013(2) 0.045(3) 0.002(2) 0.002(2) -0.0056(18)
C27 0.014(3) 0.029(3) 0.055(4) 0.000(3) -0.002(2) -0.003(2)
C28 0.028(3) 0.031(3) 0.062(4) -0.003(3) -0.003(3) 0.002(2)
C29 0.014(2) 0.017(2) 0.050(3) 0.008(2) 0.001(2) -0.0019(19)
C30 0.018(3) 0.028(3) 0.032(3) 0.000(2) 0.000(2) 0.000(2)
C31 0.016(3) 0.032(3) 0.069(4) 0.004(3) 0.010(3) 0.000(2)
C32 0.017(3) 0.034(3) 0.051(4) 0.003(3) 0.006(2) -0.003(2)
C33 0.019(4) 0.037(4) 0.032(4) -0.002(4) 0.005(3) -0.004(3)
C33' 0.028(4) 0.043(4) 0.038(4) 0.000(4) 0.001(4) -0.001(4)
C34 0.041(5) 0.049(5) 0.051(5) -0.008(4) 0.002(4) 0.000(4)
C34' 0.058(6) 0.072(6) 0.063(6) -0.012(4) 0.007(4) -0.005(4)
C35 0.043(5) 0.050(5) 0.053(5) -0.006(4) 0.010(4) -0.003(4)
C35' 0.049(5) 0.063(5) 0.052(5) -0.010(4) 0.004(4) -0.002(4)
C36 0.027(4) 0.039(4) 0.038(4) -0.005(4) 0.007(3) 0.009(4)
C36' 0.039(5) 0.052(5) 0.049(5) 0.001(4) 0.006(4) -0.008(4)
C18 0.025(3) 0.024(2) 0.014(2) 0.0007(19) 0.0029(19) 0.003(2)
O6 0.051(3) 0.0327(19) 0.0139(17) -0.0044(15) 0.0036(16) -0.0117(18)
O5 0.056(3) 0.0254(18) 0.0196(18) 0.0038(16) 0.0020(17) 0.0035(18)

loop_
_atom_type_symbol
_atom_type_description
_atom_type_scat_dispersion_real
_atom_type_scat_dispersion_imag
_atom_type_scat_source
C C 0.0033 0.0016 'International Tables Vol C Tables 4.2.6.8 and 6.1.1.4'
H H 0.0000 0.0000 'International Tables Vol C Tables 4.2.6.8 and 6.1.1.4'
N N 0.0061 0.0033 'International Tables Vol C Tables 4.2.6.8 and 6.1.1.4'
O O 0.0106 0.0060 'International Tables Vol C Tables 4.2.6.8 and 6.1.1.4'
Zn Zn 0.2839 1.4301 'International Tables Vol C Tables 4.2.6.8 and 6.1.1.4'

loop_
_geom_angle_atom_site_label_1
_geom_angle_atom_site_label_2
_geom_angle_atom_site_label_3
_geom_angle
_geom_angle_site_symmetry_1
_geom_angle_site_symmetry_3
O5 Zn1 O8 159.24(15) 4_565 .
O5 Zn1 N1 98.40(15) 4_565 .
O8 Zn1 N1 102.35(15) . .
O5 Zn1 O4 89.66(17) 4_565 1_455
O8 Zn1 O4 87.15(16) . 1_455
N1 Zn1 O4 100.57(15) . 1_455
O5 Zn1 O1 86.80(17) 4_565 .
O8 Zn1 O1 88.20(17) . .
N1 Zn1 O1 102.32(14) . .
O4 Zn1 O1 157.11(15) 1_455 .
O5 Zn1 Zn2 72.17(10) 4_565 .
O8 Zn1 Zn2 87.08(10) . .
N1 Zn1 Zn2 170.55(11) . .
O4 Zn1 Zn2 79.22(10) 1_455 .
O1 Zn1 Zn2 78.16(10) . .
O7 Zn2 O2 87.59(17) . .
O7 Zn2 O6 157.79(15) . 4_565
O2 Zn2 O6 87.25(17) . 4_565
O7 Zn2 N6 98.66(15) . 4_566
O2 Zn2 N6 100.36(14) . 4_566
O6 Zn2 N6 103.52(15) 4_565 4_566
O7 Zn2 O3 89.29(16) . 1_455
O2 Zn2 O3 159.65(14) . 1_455
O6 Zn2 O3 88.08(16) 4_565 1_455
N6 Zn2 O3 100.00(15) 4_566 1_455
O7 Zn2 Zn1 71.53(10) . .
O2 Zn2 Zn1 80.81(10) . .
O6 Zn2 Zn1 86.32(10) 4_565 .
N6 Zn2 Zn1 170.12(11) 4_566 .
O3 Zn2 Zn1 79.12(10) 1_455 .
C25 O1 Zn1 128.0(3) . .
C25 O2 Zn2 125.7(3) . .
C30 O3 Zn2 125.7(3) . 1_655
C30 O4 Zn1 125.4(3) . 1_655
C13 O7 Zn2 138.2(3) . .
C13 O8 Zn1 116.6(3) . .
C1 N1 C5 119.3(4) . .
C1 N1 Zn1 118.1(3) . .
C5 N1 Zn1 122.5(3) . .
C6 N2 N3 106.9(4) . .
C7 N3 N2 107.4(4) . .
C6 N4 C7 105.3(4) . .
C6 N4 N5 127.4(4) . .
C7 N4 N5 127.3(4) . .
N4 N5 H5A 120.0 . .
N4 N5 H5B 120.0 . .
H5A N5 H5B 120.0 . .
C12 N6 C11 119.4(4) . .
C12 N6 Zn2 121.8(3) . 4_565
C11 N6 Zn2 118.8(3) . 4_565
N1 C1 C2 122.3(5) . .
N1 C1 H1A 118.9 . .
C2 C1 H1A 118.9 . .
C3 C2 C1 119.3(5) . .
C3 C2 H2B 120.3 . .
C1 C2 H2B 120.3 . .
C2 C3 C4 119.0(5) . .
C2 C3 H3B 120.5 . .
C4 C3 H3B 120.5 . .
C3 C4 C5 118.2(4) . .
C3 C4 C6 118.0(4) . .
C5 C4 C6 123.5(4) . .
N1 C5 C4 121.9(4) . .
N1 C5 H5C 119.1 . .
C4 C5 H5C 119.1 . .
N2 C6 N4 110.9(4) . .
N2 C6 C4 121.7(4) . .
N4 C6 C4 127.4(4) . .
N3 C7 N4 109.4(4) . .
N3 C7 C8 122.0(4) . .
N4 C7 C8 128.5(4) . .
C9 C8 C12 117.6(4) . .
C9 C8 C7 119.4(4) . .
C12 C8 C7 122.8(4) . .
C10 C9 C8 120.1(4) . .
C10 C9 H9A 120.0 . .
C8 C9 H9A 120.0 . .
C11 C10 C9 119.0(5) . .
C11 C10 H10A 120.5 . .
C9 C10 H10A 120.5 . .
N6 C11 C10 122.2(5) . .
N6 C11 H11A 118.9 . .
C10 C11 H11A 118.9 . .
N6 C12 C8 121.7(4) . .
N6 C12 H12A 119.2 . .
C8 C12 H12A 119.2 . .
O7 C13 O8 124.9(4) . .
O7 C13 C14 115.3(4) . .
O8 C13 C14 119.8(4) . .
C15 C14 C24 120.3(4) . .
C15 C14 C13 117.9(4) . .
C24 C14 C13 121.8(4) . .
C14 C15 C16 121.2(4) . .
C14 C15 H15A 119.4 . .
C16 C15 H15A 119.4 . .
C17 C16 C15 120.1(4) . .
C17 C16 H16A 119.9 . .
C15 C16 H16A 119.9 . .
C16 C17 C19 121.2(4) . .
C16 C17 C18 116.4(4) . .
C19 C17 C18 122.3(4) . .
C17 C19 C20 124.1(5) . .
C17 C19 C24 118.5(4) . .
C20 C19 C24 117.4(5) . .
C21 C20 C19 123.3(6) . .
C21 C20 H20A 118.3 . .
C19 C20 H20A 118.3 . .
C20 C21 C22 118.2(7) . .
C20 C21 H21A 120.9 . .
C22 C21 H21A 120.9 . .
C23 C22 C21 121.1(7) . .
C23 C22 H22A 119.5 . .
C21 C22 H22A 119.5 . .
C22 C23 C24 121.1(6) . .
C22 C23 H23A 119.5 . .
C24 C23 H23A 119.5 . .
C23 C24 C14 122.7(5) . .
C23 C24 C19 118.7(5) . .
C14 C24 C19 118.5(4) . .
O1 C25 O2 126.3(4) . .
O1 C25 C26 116.3(4) . .
O2 C25 C26 117.4(4) . .
C32 C26 C27 121.4(5) . .
C32 C26 C25 119.4(5) . .
C27 C26 C25 119.3(5) . .
C26 C27 C28 118.7(5) . .
C26 C27 C33' 120.4(6) . .
C28 C27 C33' 120.8(7) . .
C29 C28 C27 120.2(5) . .
C29 C28 C36' 125.5(7) . .
C27 C28 C36' 113.9(7) . .
C28 C29 C31 121.1(5) . .
C28 C29 C30 119.7(5) . .
C31 C29 C30 119.2(5) . .
O4 C30 O3 126.3(5) . .
O4 C30 C29 117.1(4) . .
O3 C30 C29 116.5(4) . .
C29 C31 C32 119.9(6) . .
C29 C31 C36 124.7(6) . .
C32 C31 C36 115.3(7) . .
C26 C32 C31 118.7(5) . .
C26 C32 C33 123.3(6) . .
C31 C32 C33 117.9(6) . .
C34 C33 C32 123.9(10) . .
C34 C33 H33A 118.1 . .
C32 C33 H33A 118.1 . .
C34' C33' C27 122.5(11) . .
C34' C33' H33B 118.8 . .
C27 C33' H33B 118.8 . .
C35 C34 C33 121.8(12) . .
C35 C34 H34A 119.1 . .
C33 C34 H34A 119.1 . .
C33' C34' C35' 118.7(14) . .
C33' C34' H34B 120.6 . .
C35' C34' H34B 120.6 . .
C34 C35 C36 117.7(12) . .
C34 C35 H35A 121.2 . .
C36 C35 H35A 121.2 . .
C34' C35' C36' 119.7(13) . .
C34' C35' H35C 120.1 . .
C36' C35' H35C 120.1 . .
C35 C36 C31 123.0(10) . .
C35 C36 H36A 118.5 . .
C31 C36 H36A 118.5 . .
C35' C36' C28 124.1(12) . .
C35' C36' H36B 118.0 . .
C28 C36' H36B 118.0 . .
O5 C18 O6 125.4(4) . .
O5 C18 C17 115.0(4) . .
O6 C18 C17 119.6(4) . .
C18 O6 Zn2 117.6(3) . 4_566
C18 O5 Zn1 135.9(3) . 4_566

loop_
_geom_bond_atom_site_label_1
_geom_bond_atom_site_label_2
_geom_bond_distance
_geom_bond_site_symmetry_2
Zn1 O5 2.020(3) 4_565
Zn1 O8 2.031(3) .
Zn1 N1 2.038(4) .
Zn1 O4 2.049(4) 1_455
Zn1 O1 2.054(3) .
Zn1 Zn2 2.9477(7) .
Zn2 O7 2.024(3) .
Zn2 O2 2.025(4) .
Zn2 O6 2.025(3) 4_565
Zn2 N6 2.030(4) 4_566
Zn2 O3 2.030(4) 1_455
O1 C25 1.239(5) .
O2 C25 1.245(6) .
O3 C30 1.262(6) .
O3 Zn2 2.030(4) 1_655
O4 C30 1.241(6) .
O4 Zn1 2.049(4) 1_655
O7 C13 1.249(6) .
O8 C13 1.260(6) .
N1 C1 1.330(6) .
N1 C5 1.331(6) .
N2 C6 1.312(6) .
N2 N3 1.387(6) .
N3 C7 1.333(6) .
N4 C6 1.362(6) .
N4 C7 1.364(6) .
N4 N5 1.391(5) .
N5 H5A 0.8600 .
N5 H5B 0.8600 .
N6 C12 1.334(6) .
N6 C11 1.342(6) .
N6 Zn2 2.030(4) 4_565
C1 C2 1.378(7) .
C1 H1A 0.9300 .
C2 C3 1.370(7) .
C2 H2B 0.9300 .
C3 C4 1.394(7) .
C3 H3B 0.9300 .
C4 C5 1.397(6) .
C4 C6 1.484(6) .
C5 H5C 0.9300 .
C7 C8 1.463(6) .
C8 C9 1.383(6) .
C8 C12 1.405(6) .
C9 C10 1.376(7) .
C9 H9A 0.9300 .
C10 C11 1.365(7) .
C10 H10A 0.9300 .
C11 H11A 0.9300 .
C12 H12A 0.9300 .
C13 C14 1.485(6) .
C14 C15 1.354(7) .
C14 C24 1.425(7) .
C15 C16 1.416(7) .
C15 H15A 0.9300 .
C16 C17 1.355(7) .
C16 H16A 0.9300 .
C17 C19 1.416(7) .
C17 C18 1.506(6) .
C19 C20 1.421(7) .
C19 C24 1.442(7) .
C20 C21 1.370(9) .
C20 H20A 0.9300 .
C21 C22 1.416(10) .
C21 H21A 0.9300 .
C22 C23 1.379(10) .
C22 H22A 0.9300 .
C23 C24 1.414(8) .
C23 H23A 0.9300 .
C25 C26 1.513(7) .
C26 C32 1.396(8) .
C26 C27 1.409(8) .
C27 C28 1.412(8) .
C27 C33' 1.522(13) .
C28 C29 1.376(8) .
C28 C36' 1.498(14) .
C29 C31 1.398(8) .
C29 C30 1.518(7) .
C31 C32 1.415(7) .
C31 C36 1.557(12) .
C32 C33 1.490(12) .
C33 C34 1.387(16) .
C33 H33A 0.9300 .
C33' C34' 1.369(19) .
C33' H33B 0.9300 .
C34 C35 1.376(18) .
C34 H34A 0.9300 .
C34' C35' 1.43(2) .
C34' H34B 0.9300 .
C35 C36 1.436(17) .
C35 H35A 0.9300 .
C35' C36' 1.434(19) .
C35' H35C 0.9300 .
C36 H36A 0.9300 .
C36' H36B 0.9300 .
C18 O5 1.246(6) .
C18 O6 1.257(6) .
O6 Zn2 2.025(3) 4_566
O5 Zn1 2.020(3) 4_566

loop_
_geom_torsion_atom_site_label_1
_geom_torsion_atom_site_label_2
_geom_torsion_atom_site_label_3
_geom_torsion_atom_site_label_4
_geom_torsion
_geom_torsion_site_symmetry_1
_geom_torsion_site_symmetry_4
O5 Zn1 Zn2 O7 -172.31(18) 4_565 .
O8 Zn1 Zn2 O7 8.48(17) . .
N1 Zn1 Zn2 O7 -168.8(7) . .
O4 Zn1 Zn2 O7 -79.17(17) 1_455 .
O1 Zn1 Zn2 O7 97.26(17) . .
O5 Zn1 Zn2 O2 97.16(18) 4_565 .
O8 Zn1 Zn2 O2 -82.04(17) . .
N1 Zn1 Zn2 O2 100.7(7) . .
O4 Zn1 Zn2 O2 -169.69(17) 1_455 .
O1 Zn1 Zn2 O2 6.73(18) . .
O5 Zn1 Zn2 O6 9.36(17) 4_565 4_565
O8 Zn1 Zn2 O6 -169.84(16) . 4_565
N1 Zn1 Zn2 O6 12.9(7) . 4_565
O4 Zn1 Zn2 O6 102.51(16) 1_455 4_565
O1 Zn1 Zn2 O6 -81.07(17) . 4_565
O5 Zn1 Zn2 N6 -165.2(6) 4_565 4_566
O8 Zn1 Zn2 N6 15.6(6) . 4_566
N1 Zn1 Zn2 N6 -161.7(9) . 4_566
O4 Zn1 Zn2 N6 -72.1(6) 1_455 4_566
O1 Zn1 Zn2 N6 104.4(6) . 4_566
O5 Zn1 Zn2 O3 -79.39(17) 4_565 1_455
O8 Zn1 Zn2 O3 101.40(17) . 1_455
N1 Zn1 Zn2 O3 -75.9(7) . 1_455
O4 Zn1 Zn2 O3 13.75(16) 1_455 1_455
O1 Zn1 Zn2 O3 -169.82(17) . 1_455
O5 Zn1 O1 C25 -80.8(5) 4_565 .
O8 Zn1 O1 C25 79.1(4) . .
N1 Zn1 O1 C25 -178.7(4) . .
O4 Zn1 O1 C25 0.7(7) 1_455 .
Zn2 Zn1 O1 C25 -8.3(4) . .
O7 Zn2 O2 C25 -80.8(4) . .
O6 Zn2 O2 C25 77.6(4) 4_565 .
N6 Zn2 O2 C25 -179.1(4) 4_566 .
O3 Zn2 O2 C25 0.7(8) 1_455 .
Zn1 Zn2 O2 C25 -9.1(4) . .
O2 Zn2 O7 C13 71.3(6) . .
O6 Zn2 O7 C13 -5.4(9) 4_565 .
N6 Zn2 O7 C13 171.4(5) 4_566 .
O3 Zn2 O7 C13 -88.6(6) 1_455 .
Zn1 Zn2 O7 C13 -9.8(5) . .
O5 Zn1 O8 C13 -14.2(7) 4_565 .
N1 Zn1 O8 C13 167.5(4) . .
O4 Zn1 O8 C13 67.3(4) 1_455 .
O1 Zn1 O8 C13 -90.3(4) . .
Zn2 Zn1 O8 C13 -12.0(4) . .
O5 Zn1 N1 C1 170.4(4) 4_565 .
O8 Zn1 N1 C1 -10.2(4) . .
O4 Zn1 N1 C1 79.1(4) 1_455 .
O1 Zn1 N1 C1 -101.1(4) . .
Zn2 Zn1 N1 C1 167.0(5) . .
O5 Zn1 N1 C5 -11.5(4) 4_565 .
O8 Zn1 N1 C5 167.9(4) . .
O4 Zn1 N1 C5 -102.7(4) 1_455 .
O1 Zn1 N1 C5 77.0(4) . .
Zn2 Zn1 N1 C5 -14.9(9) . .
C6 N2 N3 C7 -1.6(5) . .
C5 N1 C1 C2 -1.7(8) . .
Zn1 N1 C1 C2 176.5(5) . .
N1 C1 C2 C3 1.1(9) . .
C1 C2 C3 C4 0.3(9) . .
C2 C3 C4 C5 -1.0(8) . .
C2 C3 C4 C6 -174.6(5) . .
C1 N1 C5 C4 0.9(7) . .
Zn1 N1 C5 C4 -177.2(4) . .
C3 C4 C5 N1 0.5(7) . .
C6 C4 C5 N1 173.7(4) . .
N3 N2 C6 N4 1.4(5) . .
N3 N2 C6 C4 -179.8(4) . .
C7 N4 C6 N2 -0.6(5) . .
N5 N4 C6 N2 -178.0(4) . .
C7 N4 C6 C4 -179.4(4) . .
N5 N4 C6 C4 3.3(8) . .
C3 C4 C6 N2 26.3(7) . .
C5 C4 C6 N2 -147.0(5) . .
C3 C4 C6 N4 -155.1(5) . .
C5 C4 C6 N4 31.7(8) . .
N2 N3 C7 N4 1.3(5) . .
N2 N3 C7 C8 179.3(4) . .
C6 N4 C7 N3 -0.4(5) . .
N5 N4 C7 N3 176.9(4) . .
C6 N4 C7 C8 -178.3(4) . .
N5 N4 C7 C8 -1.0(8) . .
N3 C7 C8 C9 -24.0(7) . .
N4 C7 C8 C9 153.6(5) . .
N3 C7 C8 C12 150.6(5) . .
N4 C7 C8 C12 -31.7(7) . .
C12 C8 C9 C10 0.9(8) . .
C7 C8 C9 C10 175.8(5) . .
C8 C9 C10 C11 -0.4(9) . .
C12 N6 C11 C10 0.4(8) . .
Zn2 N6 C11 C10 -177.7(4) 4_565 .
C9 C10 C11 N6 -0.3(9) . .
C11 N6 C12 C8 0.2(7) . .
Zn2 N6 C12 C8 178.2(3) 4_565 .
C9 C8 C12 N6 -0.9(7) . .
C7 C8 C12 N6 -175.6(4) . .
Zn2 O7 C13 O8 3.1(9) . .
Zn2 O7 C13 C14 -173.6(4) . .
Zn1 O8 C13 O7 10.3(7) . .
Zn1 O8 C13 C14 -173.2(3) . .
O7 C13 C14 C15 41.6(7) . .
O8 C13 C14 C15 -135.3(5) . .
O7 C13 C14 C24 -136.7(5) . .
O8 C13 C14 C24 46.4(7) . .
C24 C14 C15 C16 5.3(8) . .
C13 C14 C15 C16 -173.0(5) . .
C14 C15 C16 C17 -1.5(8) . .
C15 C16 C17 C19 -2.7(8) . .
C15 C16 C17 C18 174.4(5) . .
C16 C17 C19 C20 -176.9(6) . .
C18 C17 C19 C20 6.1(9) . .
C16 C17 C19 C24 2.9(8) . .
C18 C17 C19 C24 -174.0(5) . .
C17 C19 C20 C21 179.2(7) . .
C24 C19 C20 C21 -0.7(10) . .
C19 C20 C21 C22 1.8(13) . .
C20 C21 C22 C23 0.7(15) . .
C21 C22 C23 C24 -4.2(15) . .
C22 C23 C24 C14 -178.4(8) . .
C22 C23 C24 C19 5.1(12) . .
C15 C14 C24 C23 178.7(6) . .
C13 C14 C24 C23 -3.1(9) . .
C15 C14 C24 C19 -4.9(8) . .
C13 C14 C24 C19 173.4(5) . .
C17 C19 C24 C23 177.4(6) . .
C20 C19 C24 C23 -2.7(9) . .
C17 C19 C24 C14 0.8(8) . .
C20 C19 C24 C14 -179.3(6) . .
Zn1 O1 C25 O2 4.6(8) . .
Zn1 O1 C25 C26 -175.9(3) . .
Zn2 O2 C25 O1 6.4(8) . .
Zn2 O2 C25 C26 -173.1(3) . .
O1 C25 C26 C32 -102.0(6) . .
O2 C25 C26 C32 77.5(6) . .
O1 C25 C26 C27 77.2(6) . .
O2 C25 C26 C27 -103.3(6) . .
C32 C26 C27 C28 1.6(8) . .
C25 C26 C27 C28 -177.6(5) . .
C32 C26 C27 C33' -175.1(7) . .
C25 C26 C27 C33' 5.7(8) . .
C26 C27 C28 C29 -3.0(8) . .
C33' C27 C28 C29 173.6(7) . .
C26 C27 C28 C36' -176.5(7) . .
C33' C27 C28 C36' 0.2(10) . .
C27 C28 C29 C31 1.9(8) . .
C36' C28 C29 C31 174.6(8) . .
C27 C28 C29 C30 -178.6(5) . .
C36' C28 C29 C30 -5.9(10) . .
Zn1 O4 C30 O3 9.3(8) 1_655 .
Zn1 O4 C30 C29 -171.3(4) 1_655 .
Zn2 O3 C30 O4 12.7(8) 1_655 .
Zn2 O3 C30 C29 -166.7(4) 1_655 .
C28 C29 C30 O4 -57.1(7) . .
C31 C29 C30 O4 122.4(6) . .
C28 C29 C30 O3 122.4(6) . .
C31 C29 C30 O3 -58.1(7) . .
C28 C29 C31 C32 0.6(8) . .
C30 C29 C31 C32 -178.9(5) . .
C28 C29 C31 C36 176.6(7) . .
C30 C29 C31 C36 -2.9(9) . .
C27 C26 C32 C31 0.9(8) . .
C25 C26 C32 C31 -179.8(5) . .
C27 C26 C32 C33 -179.3(7) . .
C25 C26 C32 C33 0.0(9) . .
C29 C31 C32 C26 -2.0(8) . .
C36 C31 C32 C26 -178.4(6) . .
C29 C31 C32 C33 178.1(6) . .
C36 C31 C32 C33 1.8(9) . .
C26 C32 C33 C34 -179.2(9) . .
C31 C32 C33 C34 0.7(13) . .
C26 C27 C33' C34' -179.1(11) . .
C28 C27 C33' C34' 4.3(15) . .
C32 C33 C34 C35 -5.5(19) . .
C27 C33' C34' C35' -6(2) . .
C33 C34 C35 C36 7(2) . .
C33' C34' C35' C36' 2(2) . .
C34 C35 C36 C31 -4.5(18) . .
C29 C31 C36 C35 -176.1(9) . .
C32 C31 C36 C35 0.1(13) . .
C34' C35' C36' C28 2(2) . .
C29 C28 C36' C35' -176.3(10) . .
C27 C28 C36' C35' -3.2(15) . .
C16 C17 C18 O5 -44.4(7) . .
C19 C17 C18 O5 132.7(5) . .
C16 C17 C18 O6 134.9(5) . .
C19 C17 C18 O6 -48.0(7) . .
O5 C18 O6 Zn2 0.6(7) . 4_566
C17 C18 O6 Zn2 -178.7(3) . 4_566
O6 C18 O5 Zn1 -17.8(9) . 4_566
C17 C18 O5 Zn1 161.4(4) . 4_566
